data_1560896
loop_
_publ_author_name
'Cramer, Alisha J.'
'Cole, Jacqueline M.'

_publ_section_title
;
 Host-guest prospects of neodymium and gadolinium ultraphosphate
 frameworks for nuclear waste storage: Multi-temperature topological
 analysis of nanoporous cages in RP5O14
;
_journal_name_full 'Journal of Solid State Chemistry'
_journal_page_first 250
_journal_page_last 257
_journal_paper_doi 10.1016/j.jssc.2018.07.020
_journal_volume 266
_journal_year 2018
_chemical_formula_sum 'Gd O14 P5'
_chemical_formula_weight 536.10
_space_group_IT_number 53
_space_group_name_Hall '-P 2ac 2'
_space_group_name_H-M_alt 'P m n a'
_symmetry_cell_setting orthorhombic
_symmetry_space_group_name_H-M 'P m n a'
_atom_sites_solution_hydrogens none
_atom_sites_solution_primary direct
_atom_sites_solution_secondary difmap
_audit_creation_method SHELXL-97
_cell_angle_alpha 90.00
_cell_angle_beta 90.00
_cell_angle_gamma 90.00
_cell_formula_units_Z 4
_cell_length_a 12.898(3)
_cell_length_b 8.7650(18)
_cell_length_c 8.9080(18)
_cell_measurement_reflns_used 512
_cell_measurement_temperature 400(2)
_cell_measurement_theta_max 28.28
_cell_measurement_theta_min 2.0
_cell_volume 1007.1(4)
_computing_cell_refinement
;
Rigaku CrystalClear-SM Expert 2.0
;
_computing_data_collection 'Rigaku CrystalClear-SM Expert 2.0'
_computing_data_reduction
;
Rigaku CrystalClear-SM Expert 2.0
;
_computing_molecular_graphics
;
SHELXTL-PLUS (Sheldrick, 1995)
;
_computing_publication_material 'SHELXL-97 (Sheldrick, 1997)'
_computing_structure_refinement 'SHELXL-97 (Sheldrick, 1997)'
_computing_structure_solution 'SHELXS-97 (Sheldrick, 1990)'
_diffrn_ambient_temperature 400(2)
_diffrn_measured_fraction_theta_full 0.822
_diffrn_measured_fraction_theta_max 0.822
_diffrn_measurement_device_type 'Rigaku Saturn 724+ CCD'
_diffrn_measurement_method '\w scans'
_diffrn_radiation_monochromator graphite
_diffrn_radiation_source 'fine-focus sealed tube'
_diffrn_radiation_type MoK\a
_diffrn_radiation_wavelength 0.71073
_diffrn_reflns_av_R_equivalents 0.1239
_diffrn_reflns_av_sigmaI/netI 0.0905
_diffrn_reflns_limit_h_max 15
_diffrn_reflns_limit_h_min -17
_diffrn_reflns_limit_k_max 11
_diffrn_reflns_limit_k_min -7
_diffrn_reflns_limit_l_max 6
_diffrn_reflns_limit_l_min -12
_diffrn_reflns_number 3454
_diffrn_reflns_theta_full 30.72
_diffrn_reflns_theta_max 30.72
_diffrn_reflns_theta_min 3.62
_diffrn_standards_decay_% 0
_diffrn_standards_interval_count 0
_diffrn_standards_interval_time 0
_diffrn_standards_number 0
_exptl_absorpt_coefficient_mu 7.469
_exptl_absorpt_correction_T_max 0.105
_exptl_absorpt_correction_T_min 0.069
_exptl_absorpt_correction_type empirical
_exptl_absorpt_process_details
;
T. Higashi, ABSCOR, empirical absorption correction
;
_exptl_crystal_colour colourless
_exptl_crystal_density_diffrn 3.536
_exptl_crystal_density_method 'not measured'
_exptl_crystal_description block
_exptl_crystal_F_000 1004
_exptl_crystal_size_max 0.4
_exptl_crystal_size_mid 0.4
_exptl_crystal_size_min 0.3
_refine_diff_density_max 2.012
_refine_diff_density_min -2.171
_refine_diff_density_rms 0.476
_refine_ls_extinction_coef 0.017(2)
_refine_ls_extinction_expression Fc^*^=kFc[1+0.001xFc^2^\l^3^/sin(2\q)]^-1/4^
_refine_ls_extinction_method SHELXL
_refine_ls_goodness_of_fit_ref 1.159
_refine_ls_hydrogen_treatment none
_refine_ls_matrix_type full
_refine_ls_number_parameters 99
_refine_ls_number_reflns 1345
_refine_ls_number_restraints 0
_refine_ls_restrained_S_all 1.159
_refine_ls_R_factor_all 0.0604
_refine_ls_R_factor_gt 0.0570
_refine_ls_shift/su_max 0.000
_refine_ls_shift/su_mean 0.000
_refine_ls_structure_factor_coef Fsqd
_refine_ls_weighting_details 'calc w=1/[\s^2^(Fo^2^)+(0.0928P)^2^+5.1717P] where P=(Fo^2^+2Fc^2^)/3'
_refine_ls_weighting_scheme calc
_refine_ls_wR_factor_gt 0.1594
_refine_ls_wR_factor_ref 0.1613
_reflns_number_gt 1282
_reflns_number_total 1345
_reflns_threshold_expression >2sigma(I)
_cod_data_source_file 2gd400d-4aortho.cif
_cod_data_source_block 2gd400d-4a
_cod_original_sg_symbol_H-M Pmna
_cod_database_code 1560896

loop_
_symmetry_equiv_pos_as_xyz
'x, y, z'
'-x+1/2, -y, z+1/2'
'-x+1/2, y, -z+1/2'
'x, -y, -z'
'-x, -y, -z'
'x-1/2, y, -z-1/2'
'x-1/2, -y, z-1/2'
'-x, y, z'

loop_
_atom_site_label
_atom_site_type_symbol
_atom_site_fract_x
_atom_site_fract_y
_atom_site_fract_z
_atom_site_U_iso_or_equiv
_atom_site_adp_type
_atom_site_occupancy
_atom_site_symmetry_multiplicity
_atom_site_calc_flag
_atom_site_refinement_flags
_atom_site_disorder_assembly
_atom_site_disorder_group
Gd1 Gd 0.0000 0.77722(5) 0.19003(4) 0.0092(3) Uani 1 2 d S . .
P1 P -0.16503(14) 1.2634(2) 0.4507(2) 0.0105(4) Uani 1 1 d . . .
P2 P 0.0000 1.1852(3) 0.2456(3) 0.0103(5) Uani 1 2 d S . .
P3 P 0.20196(18) 1.0000 0.0000 0.0118(5) Uani 1 2 d S . .
P4 P -0.32790(18) 1.5000 0.5000 0.0093(5) Uani 1 2 d S . .
O1 O -0.0945(6) 1.2847(7) 0.3115(5) 0.0163(13) Uani 1 1 d . . .
O2 O 0.0000 1.0315(11) 0.3127(7) 0.0179(17) Uani 1 2 d S . .
O3 O 0.0000 1.2080(10) 0.0825(10) 0.0209(17) Uani 1 2 d S . .
O4 O -0.2476(5) 1.3869(8) 0.4187(6) 0.0230(12) Uani 1 1 d . . .
O5 O 0.1172(4) 0.5810(6) 0.1183(6) 0.0200(11) Uani 1 1 d . . .
O6 O 0.1478(4) 0.9129(6) 0.1167(6) 0.0202(11) Uani 1 1 d . . .
O7 O -0.1135(6) 0.7276(7) 0.4047(7) 0.0227(13) Uani 1 1 d . . .
O8 O -0.2193(5) 1.1097(8) 0.4153(6) 0.0269(14) Uani 1 1 d . . .

loop_
_atom_site_aniso_label
_atom_site_aniso_U_11
_atom_site_aniso_U_22
_atom_site_aniso_U_33
_atom_site_aniso_U_23
_atom_site_aniso_U_13
_atom_site_aniso_U_12
Gd1 0.0106(3) 0.0080(4) 0.0090(4) -0.00040(13) 0.000 0.000
P1 0.0112(8) 0.0102(8) 0.0100(8) -0.0015(6) 0.0001(6) 0.0019(6)
P2 0.0110(9) 0.0108(10) 0.0091(10) -0.0002(9) 0.000 0.000
P3 0.0102(10) 0.0106(11) 0.0145(9) -0.0002(8) 0.000 0.000
P4 0.0096(9) 0.0063(10) 0.0119(9) -0.0002(8) 0.000 0.000
O1 0.015(3) 0.017(3) 0.017(3) 0.0059(17) 0.0053(18) 0.006(2)
O2 0.029(4) 0.011(4) 0.014(3) 0.002(2) 0.000 0.000
O3 0.029(4) 0.021(4) 0.012(4) 0.007(3) 0.000 0.000
O4 0.018(2) 0.035(3) 0.016(2) -0.002(2) 0.0002(18) 0.020(2)
O5 0.023(2) 0.012(2) 0.026(3) -0.003(2) 0.005(2) 0.005(2)
O6 0.016(2) 0.018(2) 0.026(3) 0.003(2) 0.008(2) -0.004(2)
O7 0.030(3) 0.030(3) 0.008(2) -0.0013(19) 0.011(2) -0.006(2)
O8 0.035(3) 0.026(3) 0.019(3) -0.011(2) 0.009(2) -0.019(3)

loop_
_atom_type_symbol
_atom_type_description
_atom_type_scat_dispersion_real
_atom_type_scat_dispersion_imag
_atom_type_scat_source
O O 0.0106 0.0060 'International Tables Vol C Tables 4.2.6.8 and 6.1.1.4'
P P 0.1023 0.0942 'International Tables Vol C Tables 4.2.6.8 and 6.1.1.4'
Gd Gd -0.1653 3.9035 'International Tables Vol C Tables 4.2.6.8 and 6.1.1.4'

loop_
_geom_angle_atom_site_label_1
_geom_angle_atom_site_label_2
_geom_angle_atom_site_label_3
_geom_angle
_geom_angle_site_symmetry_1
_geom_angle_site_symmetry_3
O6 Gd1 O6 109.1(3) . 8
O6 Gd1 O5 144.2(2) . 8
O6 Gd1 O5 77.0(2) 8 8
O6 Gd1 O5 77.0(2) . .
O6 Gd1 O5 144.2(2) 8 .
O5 Gd1 O5 79.0(3) 8 .
O6 Gd1 O3 72.19(18) . 5_575
O6 Gd1 O3 72.19(18) 8 5_575
O5 Gd1 O3 76.7(2) 8 5_575
O5 Gd1 O3 76.7(2) . 5_575
O6 Gd1 O7 79.7(2) . 8
O6 Gd1 O7 142.7(2) 8 8
O5 Gd1 O7 117.5(2) 8 8
O5 Gd1 O7 72.6(2) . 8
O3 Gd1 O7 142.17(18) 5_575 8
O6 Gd1 O7 142.7(2) . .
O6 Gd1 O7 79.7(2) 8 .
O5 Gd1 O7 72.6(2) 8 .
O5 Gd1 O7 117.5(2) . .
O3 Gd1 O7 142.17(18) 5_575 .
O7 Gd1 O7 73.5(3) 8 .
O6 Gd1 O2 70.52(17) . .
O6 Gd1 O2 70.52(17) 8 .
O5 Gd1 O2 140.16(14) 8 .
O5 Gd1 O2 140.16(14) . .
O3 Gd1 O2 113.1(3) 5_575 .
O7 Gd1 O2 79.37(18) 8 .
O7 Gd1 O2 79.37(18) . .
O7 P1 O4 116.2(3) 4_576 .
O7 P1 O1 115.8(4) 4_576 .
O4 P1 O1 99.9(3) . .
O7 P1 O8 115.7(4) 4_576 .
O4 P1 O8 105.1(4) . .
O1 P1 O8 102.0(3) . .
O3 P2 O2 121.8(5) . .
O3 P2 O1 106.7(3) . 8
O2 P2 O1 110.3(3) . 8
O3 P2 O1 106.7(3) . .
O2 P2 O1 110.3(3) . .
O1 P2 O1 98.4(5) 8 .
O6 P3 O6 123.1(5) 4_575 .
O6 P3 O8 109.0(3) 4_575 6_656
O6 P3 O8 106.4(3) . 6_656
O6 P3 O8 106.4(3) 4_575 7_675
O6 P3 O8 109.0(3) . 7_675
O8 P3 O8 100.5(5) 6_656 7_675
O5 P4 O5 121.8(5) 7_576 6_566
O5 P4 O4 109.8(3) 7_576 .
O5 P4 O4 106.8(3) 6_566 .
O5 P4 O4 106.8(3) 7_576 4_586
O5 P4 O4 109.8(3) 6_566 4_586
O4 P4 O4 99.7(5) . 4_586
P1 O1 P2 132.2(4) . .
P2 O2 Gd1 130.0(4) . .
P2 O3 Gd1 175.2(6) . 5_575
P1 O4 P4 142.5(4) . .
P4 O5 Gd1 149.0(3) 6_646 .
P3 O6 Gd1 148.3(4) . .
P1 O7 Gd1 163.3(4) 4_576 .
P1 O8 P3 135.9(4) . 6_556

loop_
_geom_bond_atom_site_label_1
_geom_bond_atom_site_label_2
_geom_bond_distance
_geom_bond_site_symmetry_2
Gd1 O6 2.339(5) .
Gd1 O6 2.339(5) 8
Gd1 O5 2.377(5) 8
Gd1 O5 2.377(5) .
Gd1 O3 2.431(9) 5_575
Gd1 O7 2.448(6) 8
Gd1 O7 2.448(6) .
Gd1 O2 2.482(9) .
P1 O7 1.451(6) 4_576
P1 O4 1.544(6) .
P1 O1 1.549(6) .
P1 O8 1.551(6) .
P2 O3 1.467(8) .
P2 O2 1.473(9) .
P2 O1 1.610(7) 8
P2 O1 1.610(7) .
P3 O6 1.467(5) 4_575
P3 O6 1.467(5) .
P3 O8 1.589(6) 6_656
P3 O8 1.589(6) 7_675
P4 O5 1.455(5) 7_576
P4 O5 1.455(5) 6_566
P4 O4 1.607(6) .
P4 O4 1.607(6) 4_586
O3 Gd1 2.431(9) 5_575
O5 P4 1.455(5) 6_646
O7 P1 1.451(6) 4_576
O8 P3 1.589(6) 6_556

_cod_database_fobs_code 1560896
